data_4505737
loop_
_publ_author_name
'Te, Ruth L.'
'Griesser, Ulrich J.'
'Morris, Kenneth R.'
'Byrn, Stephen R.'
'Stowell, Joseph G.'

_publ_section_title
;
 X-ray Diffraction and Solid-State NMR Investigation of the Single-Crystal
 to Single-Crystal Dehydration of Thiamine Hydrochloride Monohydrate
;
_journal_issue 6
_journal_name_full 'Crystal Growth &amp; Design'
_journal_page_first 997
_journal_paper_doi 10.1021/cg0340749
_journal_volume 3
_journal_year 2003
_chemical_compound_source 'crystallized in-house from material from Sigma (USA)'
_chemical_formula_structural 'C12 H18 N4 O1 S1 2+, 2(Cl1 1-)'
_chemical_formula_sum 'C12 H18 Cl2 N4 O S'
_chemical_formula_weight 337.28
_chemical_name_common 'vitamine B1'
_chemical_name_systematic
;3-[(4-amino-2-methyl-5-pyrimidinyl)methyl]-5-(2-hydroxyethyl)-4-
methylthiazolium chloride monohydrochloride'
;
_space_group_IT_number 14
_symmetry_cell_setting monoclinic
_symmetry_Int_Tables_number 14
_symmetry_space_group_name_Hall '-P 2yn'
_symmetry_space_group_name_H-M 'P 1 21/n 1'
_atom_type_scat_source 'International Tables for Crystallography (Vol C)'
_cell_angle_alpha 90.00
_cell_angle_beta 101.529(6)
_cell_angle_gamma 90.00
_cell_formula_units_Z 4
_cell_length_a 7.0994(6)
_cell_length_b 19.808(2)
_cell_length_c 11.6378(11)
_cell_measurement_reflns_used 11379
_cell_measurement_temperature 263
_cell_measurement_theta_max 30
_cell_measurement_theta_min 4
_cell_volume 1603.5(3)
_computing_cell_refinement 'DENZO/SCALEPACK (Otwinowski, 1996)'
_computing_data_collection 'Collect (Nonius, 1998)'
_computing_data_reduction 'DENZO/SCALEPACK (Otwinowski, 1996)'
_computing_molecular_graphics
;
ORTEP (Johnson, 1976)
Xtal_GX (Hall, 1995)
PLUTON (Spek, 1991)
;
_computing_publication_material 'CIF VAX MolEN (Fair, 1990)'
_computing_structure_refinement 'SHELX97 (Sheldrick, 1997)'
_computing_structure_solution 'Direct methods (SIR97, Altomare et al., 1997)'
_diffrn_ambient_temperature 263
_diffrn_radiation_type 'Mo K\a'
_diffrn_radiation_wavelength 0.71073
_diffrn_reflns_av_R_equivalents 0.045
_diffrn_reflns_limit_h_max 8
_diffrn_reflns_limit_h_min 0
_diffrn_reflns_limit_k_max 26
_diffrn_reflns_limit_k_min 0
_diffrn_reflns_limit_l_max 15
_diffrn_reflns_limit_l_min -15
_diffrn_reflns_number 11379
_diffrn_reflns_theta_max 30.48
_diffrn_reflns_theta_min 4.00
_exptl_absorpt_coefficient_mu 0.531
_exptl_absorpt_correction_T_max 0.9138
_exptl_absorpt_correction_T_min 0.7012
_exptl_absorpt_correction_type empirical
_exptl_crystal_colour colorless
_exptl_crystal_density_diffrn 1.40
_exptl_crystal_description needle
_exptl_crystal_F_000 708
_exptl_crystal_size_max 0.31
_exptl_crystal_size_mid 0.20
_exptl_crystal_size_min 0.17
_refine_diff_density_max 0.65
_refine_diff_density_min -0.67
_refine_ls_extinction_coef 0.17E-01
_refine_ls_extinction_method 'SHELXL97 (Sheldrick 1997)'
_refine_ls_goodness_of_fit_ref 1.054
_refine_ls_hydrogen_treatment H_atoms_riding
_refine_ls_matrix_type full
_refine_ls_number_parameters 197
_refine_ls_number_reflns 4074
_refine_ls_number_restraints 0
_refine_ls_R_factor_gt 0.064
_refine_ls_shift/su_max 0.002
_refine_ls_structure_factor_coef Fsqd
_refine_ls_weighting_details 'w=1/[\s^2^(Fo^2^)+(0.1024P)^2^+0.5044P] where P=(Fo^2^+2Fc^2^)/3'
_refine_ls_weighting_scheme calc
_refine_ls_wR_factor_ref 0.170
_reflns_number_gt 2622
_reflns_number_total 4074
_reflns_threshold_expression >2.0\s(I)
_cod_data_source_file cg0340749si20030509_015730.cif
_cod_data_source_block Thiamine_Hydrochloride_Dehydrate
_cod_depositor_comments
;
The following automatic conversions were performed:

'_refine_ls_weighting_scheme' value 'calc ' changed to 'calc'
according to /home/saulius/struct/CIF-dictionaries/cif_core.dic
dictionary named 'cif_core.dic' version 2.4.1 from 2010-06-29.

Automatic conversion script
Id: cif_fix_values 1715 2011-07-08 13:25:40Z adriana 
;
_cod_original_cell_volume 1603.6(5)
_cod_original_formula_sum 'C12 H18 Cl2 N4 O1 S1'
_cod_database_code 4505737

loop_
_symmetry_equiv_pos_as_xyz
'x, y, z'
'1/2-x, 1/2+y, 1/2-z'
'-x, -y, -z'
'1/2+x, 1/2-y, 1/2+z'

loop_
_atom_site_aniso_label
_atom_site_aniso_U_11
_atom_site_aniso_U_22
_atom_site_aniso_U_33
_atom_site_aniso_U_12
_atom_site_aniso_U_13
_atom_site_aniso_U_23
CL1 0.0448(5) 0.0525(5) 0.0509(5) 0.0028(3) 0.0071(3) 0.0053(3)
CL2 0.0448(5) 0.0591(5) 0.0518(5) -0.0036(3) 0.0024(3) 0.0060(4)
S1 0.0634(6) 0.0485(5) 0.0738(6) -0.0027(4) 0.0334(5) -0.0106(4)
O5 0.119(3) 0.073(3) 0.269(7) -0.016(3) -0.074(4) 0.012(3)
N3 0.0360(12) 0.0407(13) 0.0413(13) 0.0021(10) 0.0059(10) 0.0010(10)
N4' 0.0437(15) 0.0584(18) 0.0480(16) -0.0035(12) 0.0018(12) 0.0067(13)
N3' 0.0442(14) 0.0432(14) 0.0477(14) 0.0001(11) 0.0054(11) -0.0012(11)
N1' 0.0373(14) 0.0451(15) 0.0492(15) -0.0018(11) 0.0037(11) -0.0044(12)
C4 0.0429(16) 0.0424(17) 0.0442(16) 0.0025(12) 0.0114(12) 0.0065(13)
C5 0.0480(17) 0.0415(18) 0.0533(18) 0.0010(13) 0.0141(14) 0.0026(14)
C2 0.0439(16) 0.0491(19) 0.0585(19) 0.0023(13) 0.0159(14) -0.0012(15)
C3a 0.0438(16) 0.0431(17) 0.0419(16) 0.0002(13) 0.0065(12) -0.0040(13)
C5' 0.0415(15) 0.0402(16) 0.0406(15) 0.0011(12) 0.0062(12) -0.0020(13)
C4' 0.0425(16) 0.0441(17) 0.0412(15) 0.0023(12) 0.0076(12) -0.0025(13)
C2' 0.0439(16) 0.0397(16) 0.0469(17) 0.0011(12) 0.0088(13) -0.0045(13)
C6' 0.0442(16) 0.0415(17) 0.0476(17) 0.0019(13) 0.0045(13) -0.0014(13)
C4a 0.073(2) 0.056(2) 0.060(2) -0.0034(17) 0.0306(18) 0.0001(17)
C5a 0.062(2) 0.0433(19) 0.073(2) -0.0069(15) 0.0243(18) 0.0006(17)
C5b 0.141(5) 0.168(7) 0.153(6) -0.113(5) -0.064(4) 0.106(5)
C2'a 0.057(2) 0.063(2) 0.059(2) -0.0106(17) 0.0116(16) -0.0009(17)

loop_
_atom_site_label
_atom_site_fract_x
_atom_site_fract_y
_atom_site_fract_z
_atom_site_U_iso_or_equiv
_atom_site_thermal_displace_type
_atom_site_calc_flag
S1 0.10931(13) 0.22241(5) 0.84534(9) 0.0592(3) Uani ?
C2 0.0363(4) 0.14387(17) 0.8024(3) 0.0497(9) Uani ?
H2 -0.0516 0.1182 0.8363 0.0650 Uiso calc
N3 0.1221(3) 0.12127(12) 0.7190(2) 0.0396(7) Uani ?
C3a 0.0964(4) 0.05300(15) 0.6678(3) 0.0432(9) Uani ?
H3a1 0.2221 0.0331 0.6705 0.0560 Uiso calc
H3a2 0.0337 0.0568 0.5860 0.0560 Uiso calc
C4 0.2481(4) 0.16706(15) 0.6838(3) 0.0428(9) Uani ?
C4a 0.3528(5) 0.1494(2) 0.5889(3) 0.0606(11) Uani ?
H4a1 0.4141 0.1890 0.5661 0.0790 Uiso calc
H4a2 0.2636 0.1320 0.5226 0.0790 Uiso calc
H4a3 0.4484 0.1158 0.6171 0.0790 Uiso calc
C5 0.2584(5) 0.22535(16) 0.7457(3) 0.0470(9) Uani ?
C5a 0.3930(5) 0.28440(17) 0.7440(4) 0.0579(10) Uani ?
H5a1 0.3983 0.2953 0.6634 0.0760 Uiso calc
H5a2 0.3438 0.3236 0.7785 0.0760 Uiso calc
C5b 0.5907(10) 0.2686(4) 0.8104(6) 0.167(3) Uani ?
H5b1 0.6552 0.2496 0.7518 0.2170 Uiso calc
H5b2 0.6491 0.3125 0.8293 0.2170 Uiso calc
O5 0.6467(8) 0.2360(2) 0.8949(6) 0.169(2) Uani ?
H5O 0.6391 0.1958 0.8776 0.2200 Uiso calc
N1' -0.3012(4) -0.05589(13) 0.7265(2) 0.0446(8) Uani ?
H1' -0.552(6) 0.0796(18) 0.320(3) 0.058(10) Uiso ?
C2' -0.2272(4) -0.08210(15) 0.8316(3) 0.0435(9) Uani ?
C2'a -0.3506(5) -0.1287(2) 0.8847(3) 0.0597(10) Uani ?
H2'1 -0.2950 -0.1730 0.8912 0.0780 Uiso calc
H2'2 -0.4767 -0.1305 0.8358 0.0780 Uiso calc
H2'3 -0.3598 -0.1126 0.9612 0.0780 Uiso calc
N3' -0.0517(4) -0.06858(13) 0.8891(2) 0.0456(7) Uani ?
C4' 0.0566(4) -0.02509(16) 0.8384(3) 0.0427(8) Uani ?
N4' 0.2322(4) -0.01355(16) 0.8965(3) 0.0511(9) Uani ?
H4'1 0.325(6) 0.018(2) 0.874(4) 0.071(12) Uiso ?
H4'2 0.278(6) -0.041(2) 0.969(4) 0.078(12) Uiso ?
C5' -0.0189(4) 0.00634(15) 0.7279(3) 0.0410(8) Uani ?
C6' -0.1994(4) -0.01126(16) 0.6754(3) 0.0451(9) Uani ?
H6' -0.2544 0.0075 0.6032 0.0590 Uiso calc
CL1 0.59006(11) 0.08191(4) 0.86670(7) 0.0497(3) Uani ?
CL2 -0.72551(11) -0.09898(4) 0.57056(7) 0.0529(3) Uani ?

loop_
_geom_angle_atom_site_label_1
_geom_angle_atom_site_label_2
_geom_angle_atom_site_label_3
_geom_angle
C2 S1 C5 91.49(16)
C2 N3 C4 114.4(3)
C2 N3 C3a 124.7(3)
C4 N3 C3a 120.9(2)
C2' N3' C4' 117.7(3)
C2' N1' C6' 120.7(3)
C5 C4 N3 111.6(3)
C5 C4 C4a 127.7(3)
N3 C4 C4a 120.7(3)
C4 C5 C5a 128.2(3)
C4 C5 S1 110.8(2)
C5a C5 S1 120.7(3)
N3 C2 S1 111.7(2)
N3 C3a C5' 114.4(2)
C6' C5' C4' 116.4(3)
C6' C5' C3a 120.4(3)
C4' C5' C3a 123.1(3)
N4' C4' N3' 116.5(3)
N4' C4' C5' 122.2(3)
N3' C4' C5' 121.4(3)
N3' C2' N1' 123.0(3)
N3' C2' C2'a 119.3(3)
N1' C2' C2'a 117.7(3)
C5' C6' N1' 120.8(3)
C5b C5a C5 111.2(3)
O5 C5b C5a 132.3(6)

loop_
_geom_bond_atom_site_label_1
_geom_bond_atom_site_label_2
_geom_bond_distance
S1 C2 1.684(4)
S1 C5 1.720(3)
O5 C5b 1.178(7)
N3 C2 1.324(4)
N3 C4 1.392(4)
N3 C3a 1.474(4)
N4' C4' 1.314(4)
N3' C2' 1.319(4)
N3' C4' 1.365(4)
N1' C2' 1.336(4)
N1' C6' 1.352(4)
C4 C5 1.356(4)
C4 C4a 1.491(4)
C5 C5a 1.513(4)
C3a C5' 1.497(4)
C5' C6' 1.351(4)
C5' C4' 1.433(4)
C2' C2'a 1.489(5)
C5a C5b 1.494(8)
